data_7107993
loop_
_publ_author_name
'Ting-Shun Zhu'
'Ming-Hua Xu'

_publ_section_title
;
 Efficient synthesis of optically active alpha-quaternary amino acids by
 highly diastereoselective [2,3]-rearrangement of allylic ammonium ylides
;
_journal_name_full Chem.Commun.
_journal_page_first 7274
_journal_paper_doi 10.1039/c2cc33027j
_journal_volume 48
_journal_year 2012
_chemical_formula_sum 'C35 H30 Br N O2'
_chemical_formula_weight 576.51
_chemical_name_systematic
;
?
;
_space_group_IT_number 2
_symmetry_cell_setting triclinic
_symmetry_space_group_name_Hall '-P 1'
_symmetry_space_group_name_H-M 'P -1'
_atom_sites_solution_hydrogens geom
_atom_sites_solution_primary direct
_atom_sites_solution_secondary difmap
_audit_creation_method SHELXL-97
_cell_angle_alpha 80.855(2)
_cell_angle_beta 76.993(2)
_cell_angle_gamma 80.832(2)
_cell_formula_units_Z 2
_cell_length_a 9.3964(10)
_cell_length_b 11.1200(12)
_cell_length_c 14.1931(16)
_cell_measurement_reflns_used 2416
_cell_measurement_temperature 293(2)
_cell_measurement_theta_max 48.271
_cell_measurement_theta_min 4.486
_cell_volume 1414.8(3)
_computing_cell_refinement 'Bruker SMART'
_computing_data_collection 'Bruker SMART'
_computing_data_reduction 'Bruker SHELXTL'
_computing_molecular_graphics 'Bruker SHELXTL'
_computing_publication_material 'Bruker SHELXTL'
_computing_structure_refinement 'SHELXL-97 (Sheldrick, 1997)'
_computing_structure_solution 'SHELXS-97 (Sheldrick, 1990)'
_diffrn_ambient_temperature 293(2)
_diffrn_measured_fraction_theta_full 0.985
_diffrn_measured_fraction_theta_max 0.985
_diffrn_measurement_device_type 'CCD area detector'
_diffrn_measurement_method 'phi and omega scans'
_diffrn_radiation_monochromator graphite
_diffrn_radiation_source 'fine-focus sealed tube'
_diffrn_radiation_type MoK\a
_diffrn_radiation_wavelength 0.71073
_diffrn_reflns_av_R_equivalents 0.0316
_diffrn_reflns_av_sigmaI/netI 0.0545
_diffrn_reflns_limit_h_max 10
_diffrn_reflns_limit_h_min -11
_diffrn_reflns_limit_k_max 13
_diffrn_reflns_limit_k_min -13
_diffrn_reflns_limit_l_max 17
_diffrn_reflns_limit_l_min -14
_diffrn_reflns_number 7500
_diffrn_reflns_theta_full 25.50
_diffrn_reflns_theta_max 25.50
_diffrn_reflns_theta_min 2.23
_exptl_absorpt_coefficient_mu 1.485
_exptl_absorpt_correction_T_max 1.0000
_exptl_absorpt_correction_T_min 0.3557
_exptl_absorpt_correction_type empirical
_exptl_absorpt_process_details sadabs
_exptl_crystal_colour colorless
_exptl_crystal_density_diffrn 1.353
_exptl_crystal_density_method 'not measured'
_exptl_crystal_description prismatic
_exptl_crystal_F_000 596
_exptl_crystal_size_max 0.369
_exptl_crystal_size_mid 0.311
_exptl_crystal_size_min 0.237
_refine_diff_density_max 0.581
_refine_diff_density_min -0.508
_refine_diff_density_rms 0.064
_refine_ls_extinction_coef 0.0142(16)
_refine_ls_extinction_expression Fc^*^=kFc[1+0.001xFc^2^\l^3^/sin(2\q)]^-1/4^
_refine_ls_extinction_method SHELXL
_refine_ls_goodness_of_fit_ref 0.901
_refine_ls_hydrogen_treatment constr
_refine_ls_matrix_type full
_refine_ls_number_parameters 354
_refine_ls_number_reflns 5205
_refine_ls_number_restraints 0
_refine_ls_restrained_S_all 0.901
_refine_ls_R_factor_all 0.0781
_refine_ls_R_factor_gt 0.0524
_refine_ls_shift/su_max 0.008
_refine_ls_shift/su_mean 0.000
_refine_ls_structure_factor_coef Fsqd
_refine_ls_weighting_details 'calc w=1/[\s^2^(Fo^2^)+(0.0760P)^2^+0.0000P] where P=(Fo^2^+2Fc^2^)/3'
_refine_ls_weighting_scheme calc
_refine_ls_wR_factor_gt 0.1223
_refine_ls_wR_factor_ref 0.1302
_reflns_number_gt 3259
_reflns_number_total 5205
_reflns_threshold_expression >2sigma(I)
_cod_data_source_file c2cc33027j.txt
_cod_data_source_block cd29453
_cod_original_sg_symbol_H-M P-1
_cod_database_code 7107993

loop_
_symmetry_equiv_pos_as_xyz
'x, y, z'
'-x, -y, -z'

loop_
_atom_site_label
_atom_site_type_symbol
_atom_site_fract_x
_atom_site_fract_y
_atom_site_fract_z
_atom_site_U_iso_or_equiv
_atom_site_adp_type
_atom_site_occupancy
_atom_site_symmetry_multiplicity
_atom_site_calc_flag
_atom_site_refinement_flags
Br Br 0.58000(5) -0.01014(3) -0.36835(3) 0.0880(2) Uani 1 1 d .
N1 N 0.2196(2) 0.3670(2) 0.12095(16) 0.0453(6) Uani 1 1 d .
O1 O 0.2161(3) 0.0625(2) 0.1225(2) 0.0809(8) Uani 1 1 d .
O2 O 0.0469(2) 0.20163(18) 0.06804(15) 0.0563(5) Uani 1 1 d .
C1 C 0.1996(3) 0.3301(3) 0.2282(2) 0.0503(7) Uani 1 1 d .
H1A H 0.2365 0.3899 0.2561 0.060 Uiso 1 1 calc R
H1B H 0.2590 0.2516 0.2400 0.060 Uiso 1 1 calc R
C2 C 0.0433(3) 0.3190(2) 0.28032(19) 0.0481(7) Uani 1 1 d .
C3 C -0.0013(4) 0.2019(3) 0.3194(2) 0.0616(9) Uani 1 1 d .
H3 H 0.0673 0.1319 0.3132 0.074 Uiso 1 1 calc R
C4 C -0.1416(4) 0.1907(3) 0.3655(2) 0.0669(10) Uani 1 1 d .
H4 H -0.1667 0.1135 0.3935 0.080 Uiso 1 1 calc R
C5 C -0.2504(4) 0.2925(3) 0.3721(2) 0.0575(8) Uani 1 1 d .
C6 C -0.3987(5) 0.2814(4) 0.4143(3) 0.0811(11) Uani 1 1 d .
H6 H -0.4258 0.2048 0.4424 0.097 Uiso 1 1 calc R
C7 C -0.5031(5) 0.3810(5) 0.4145(3) 0.0887(12) Uani 1 1 d .
H7 H -0.6006 0.3720 0.4437 0.106 Uiso 1 1 calc R
C8 C -0.4660(4) 0.4969(4) 0.3715(3) 0.0760(10) Uani 1 1 d .
H8 H -0.5392 0.5637 0.3698 0.091 Uiso 1 1 calc R
C9 C -0.3231(3) 0.5122(3) 0.3322(2) 0.0574(8) Uani 1 1 d .
H9 H -0.2993 0.5901 0.3052 0.069 Uiso 1 1 calc R
C10 C -0.2098(3) 0.4112(3) 0.33191(19) 0.0496(7) Uani 1 1 d .
C11 C -0.0594(3) 0.4221(2) 0.29048(19) 0.0424(7) Uani 1 1 d .
C12 C -0.0066(3) 0.5448(2) 0.25274(19) 0.0412(6) Uani 1 1 d .
C13 C -0.0225(3) 0.6384(2) 0.3135(2) 0.0448(7) Uani 1 1 d .
C14 C -0.0872(3) 0.6241(3) 0.4141(2) 0.0548(8) Uani 1 1 d .
H14 H -0.1219 0.5504 0.4430 0.066 Uiso 1 1 calc R
C15 C -0.0996(4) 0.7161(3) 0.4692(2) 0.0692(9) Uani 1 1 d .
H15 H -0.1419 0.7041 0.5353 0.083 Uiso 1 1 calc R
C16 C -0.0499(4) 0.8283(3) 0.4281(3) 0.0735(10) Uani 1 1 d .
H16 H -0.0608 0.8913 0.4662 0.088 Uiso 1 1 calc R
C17 C 0.0145(4) 0.8445(3) 0.3322(3) 0.0635(9) Uani 1 1 d .
H17 H 0.0475 0.9194 0.3050 0.076 Uiso 1 1 calc R
C18 C 0.0330(3) 0.7513(2) 0.2725(2) 0.0483(7) Uani 1 1 d .
C19 C 0.1075(3) 0.7647(3) 0.1744(2) 0.0526(8) Uani 1 1 d .
H19 H 0.1436 0.8383 0.1468 0.063 Uiso 1 1 calc R
C20 C 0.1275(3) 0.6719(3) 0.1197(2) 0.0512(7) Uani 1 1 d .
H20 H 0.1797 0.6820 0.0557 0.061 Uiso 1 1 calc R
C21 C 0.0707(3) 0.5604(2) 0.1578(2) 0.0422(6) Uani 1 1 d .
C22 C 0.0986(3) 0.4578(2) 0.0959(2) 0.0461(7) Uani 1 1 d .
H22A H 0.0102 0.4187 0.1062 0.055 Uiso 1 1 calc R
H22B H 0.1232 0.4907 0.0276 0.055 Uiso 1 1 calc R
C23 C 0.2789(3) 0.2675(2) 0.0598(2) 0.0462(7) Uani 1 1 d .
C24 C 0.4330(3) 0.2140(3) 0.0769(2) 0.0519(7) Uani 1 1 d .
H24A H 0.4237 0.1619 0.1390 0.062 Uiso 1 1 calc R
H24B H 0.4814 0.1633 0.0264 0.062 Uiso 1 1 calc R
C25 C 0.5271(3) 0.3111(3) 0.0769(2) 0.0607(8) Uani 1 1 d .
H25 H 0.5398 0.3704 0.0226 0.073 Uiso 1 1 calc R
C26 C 0.5922(4) 0.3182(4) 0.1469(3) 0.0772(10) Uani 1 1 d .
H26A H 0.5820 0.2604 0.2023 0.093 Uiso 1 1 calc R
H26B H 0.6490 0.3812 0.1418 0.093 Uiso 1 1 calc R
C27 C 0.1809(3) 0.1635(3) 0.0858(2) 0.0490(7) Uani 1 1 d .
C28 C -0.0599(4) 0.1162(3) 0.0985(3) 0.0672(9) Uani 1 1 d .
H28A H -0.0283 0.0468 0.0629 0.101 Uiso 1 1 calc R
H28B H -0.1535 0.1558 0.0860 0.101 Uiso 1 1 calc R
H28C H -0.0690 0.0889 0.1671 0.101 Uiso 1 1 calc R
C29 C 0.2864(3) 0.3213(3) -0.0491(2) 0.0470(7) Uani 1 1 d .
H29A H 0.1866 0.3495 -0.0581 0.056 Uiso 1 1 calc R
H29B H 0.3385 0.3927 -0.0623 0.056 Uiso 1 1 calc R
C30 C 0.3591(3) 0.2365(2) -0.1240(2) 0.0441(7) Uani 1 1 d .
C31 C 0.2831(4) 0.1573(3) -0.1516(2) 0.0644(9) Uani 1 1 d .
H31 H 0.1853 0.1528 -0.1207 0.077 Uiso 1 1 calc R
C32 C 0.3466(4) 0.0838(3) -0.2236(3) 0.0725(10) Uani 1 1 d .
H32 H 0.2926 0.0305 -0.2406 0.087 Uiso 1 1 calc R
C33 C 0.4892(4) 0.0904(3) -0.2691(2) 0.0560(8) Uani 1 1 d .
C34 C 0.5682(4) 0.1691(3) -0.2444(2) 0.0651(9) Uani 1 1 d .
H34 H 0.6658 0.1734 -0.2757 0.078 Uiso 1 1 calc R
C35 C 0.5024(3) 0.2420(3) -0.1729(2) 0.0626(9) Uani 1 1 d .
H35 H 0.5562 0.2965 -0.1572 0.075 Uiso 1 1 calc R

loop_
_atom_site_aniso_label
_atom_site_aniso_U_11
_atom_site_aniso_U_22
_atom_site_aniso_U_33
_atom_site_aniso_U_23
_atom_site_aniso_U_13
_atom_site_aniso_U_12
Br 0.1244(4) 0.0731(3) 0.0657(3) -0.0284(2) -0.0071(2) -0.0080(2)
N1 0.0540(14) 0.0392(13) 0.0410(13) -0.0011(10) -0.0125(11) -0.0010(11)
O1 0.0782(16) 0.0438(13) 0.122(2) 0.0168(14) -0.0378(15) -0.0131(12)
O2 0.0474(12) 0.0524(12) 0.0677(14) 0.0029(10) -0.0124(10) -0.0126(10)
C1 0.064(2) 0.0430(16) 0.0441(16) -0.0018(13) -0.0191(15) -0.0007(14)
C2 0.073(2) 0.0390(16) 0.0344(15) -0.0009(12) -0.0143(14) -0.0121(15)
C3 0.098(3) 0.0394(17) 0.0472(18) -0.0033(14) -0.0140(18) -0.0101(17)
C4 0.109(3) 0.048(2) 0.0474(19) 0.0016(15) -0.0119(19) -0.036(2)
C5 0.080(2) 0.058(2) 0.0396(17) -0.0067(14) -0.0032(15) -0.0341(18)
C6 0.101(3) 0.087(3) 0.061(2) -0.012(2) 0.005(2) -0.055(3)
C7 0.072(3) 0.120(4) 0.076(3) -0.024(3) 0.015(2) -0.050(3)
C8 0.061(2) 0.091(3) 0.075(2) -0.021(2) 0.0027(18) -0.019(2)
C9 0.058(2) 0.064(2) 0.0509(18) -0.0118(15) -0.0026(15) -0.0196(17)
C10 0.065(2) 0.0499(18) 0.0370(15) -0.0080(13) -0.0052(14) -0.0219(16)
C11 0.0570(18) 0.0381(15) 0.0347(14) -0.0018(12) -0.0103(13) -0.0158(13)
C12 0.0445(16) 0.0358(15) 0.0447(16) -0.0008(12) -0.0115(13) -0.0100(12)
C13 0.0485(17) 0.0391(15) 0.0476(16) -0.0011(13) -0.0122(13) -0.0095(13)
C14 0.070(2) 0.0483(17) 0.0485(18) -0.0079(14) -0.0108(15) -0.0158(15)
C15 0.095(3) 0.068(2) 0.0500(19) -0.0148(17) -0.0174(18) -0.0163(19)
C16 0.102(3) 0.054(2) 0.076(3) -0.0249(19) -0.028(2) -0.0126(19)
C17 0.078(2) 0.0388(17) 0.080(3) -0.0092(17) -0.0240(19) -0.0133(16)
C18 0.0488(17) 0.0377(16) 0.0603(19) -0.0008(14) -0.0162(15) -0.0093(13)
C19 0.0545(18) 0.0358(16) 0.065(2) 0.0067(15) -0.0095(15) -0.0150(13)
C20 0.0476(17) 0.0465(17) 0.0534(18) 0.0048(15) -0.0049(14) -0.0073(14)
C21 0.0409(16) 0.0398(15) 0.0434(15) 0.0021(12) -0.0100(12) -0.0031(12)
C22 0.0529(17) 0.0432(16) 0.0402(15) -0.0003(13) -0.0109(13) -0.0030(13)
C23 0.0505(17) 0.0428(16) 0.0443(16) -0.0026(13) -0.0098(13) -0.0061(13)
C24 0.0523(18) 0.0522(17) 0.0500(17) -0.0073(14) -0.0127(14) 0.0005(14)
C25 0.0487(18) 0.070(2) 0.061(2) -0.0019(17) -0.0125(16) -0.0060(16)
C26 0.071(2) 0.090(3) 0.078(3) -0.021(2) -0.017(2) -0.019(2)
C27 0.0512(19) 0.0463(18) 0.0491(17) -0.0055(14) -0.0112(14) -0.0043(14)
C28 0.064(2) 0.067(2) 0.075(2) -0.0051(18) -0.0132(17) -0.0272(17)
C29 0.0481(17) 0.0454(16) 0.0472(17) -0.0042(13) -0.0098(13) -0.0071(13)
C30 0.0445(17) 0.0454(16) 0.0429(16) -0.0015(13) -0.0125(13) -0.0064(13)
C31 0.0526(19) 0.082(2) 0.063(2) -0.0215(18) -0.0034(16) -0.0233(17)
C32 0.085(3) 0.077(2) 0.067(2) -0.0219(19) -0.0092(19) -0.041(2)
C33 0.071(2) 0.0505(18) 0.0462(17) -0.0053(14) -0.0143(16) -0.0034(16)
C34 0.0497(19) 0.085(2) 0.066(2) -0.0319(19) -0.0028(16) -0.0150(17)
C35 0.056(2) 0.074(2) 0.067(2) -0.0270(18) -0.0086(16) -0.0227(16)

loop_
_atom_type_symbol
_atom_type_description
_atom_type_scat_dispersion_real
_atom_type_scat_dispersion_imag
_atom_type_scat_source
C C 0.0033 0.0016 'International Tables Vol C Tables 4.2.6.8 and 6.1.1.4'
H H 0.0000 0.0000 'International Tables Vol C Tables 4.2.6.8 and 6.1.1.4'
N N 0.0061 0.0033 'International Tables Vol C Tables 4.2.6.8 and 6.1.1.4'
O O 0.0106 0.0060 'International Tables Vol C Tables 4.2.6.8 and 6.1.1.4'
Br Br -0.2901 2.4595 'International Tables Vol C Tables 4.2.6.8 and 6.1.1.4'

loop_
_geom_angle_atom_site_label_1
_geom_angle_atom_site_label_2
_geom_angle_atom_site_label_3
_geom_angle
C22 N1 C23 119.1(2)
C22 N1 C1 111.6(2)
C23 N1 C1 115.9(2)
C27 O2 C28 117.2(2)
N1 C1 C2 114.9(2)
N1 C1 H1A 108.5
C2 C1 H1A 108.5
N1 C1 H1B 108.5
C2 C1 H1B 108.5
H1A C1 H1B 107.5
C11 C2 C3 118.9(3)
C11 C2 C1 120.7(2)
C3 C2 C1 120.4(3)
C4 C3 C2 120.9(3)
C4 C3 H3 119.5
C2 C3 H3 119.5
C3 C4 C5 121.6(3)
C3 C4 H4 119.2
C5 C4 H4 119.2
C4 C5 C6 122.2(3)
C4 C5 C10 118.8(3)
C6 C5 C10 118.9(3)
C7 C6 C5 120.9(3)
C7 C6 H6 119.6
C5 C6 H6 119.6
C6 C7 C8 120.8(4)
C6 C7 H7 119.6
C8 C7 H7 119.6
C9 C8 C7 120.2(4)
C9 C8 H8 119.9
C7 C8 H8 119.9
C8 C9 C10 121.0(3)
C8 C9 H9 119.5
C10 C9 H9 119.5
C9 C10 C11 123.2(3)
C9 C10 C5 118.1(3)
C11 C10 C5 118.7(3)
C2 C11 C10 120.8(2)
C2 C11 C12 117.4(2)
C10 C11 C12 121.8(2)
C21 C12 C13 120.2(2)
C21 C12 C11 117.2(2)
C13 C12 C11 122.4(2)
C14 C13 C12 123.4(2)
C14 C13 C18 117.7(3)
C12 C13 C18 118.9(3)
C15 C14 C13 121.2(3)
C15 C14 H14 119.4
C13 C14 H14 119.4
C14 C15 C16 121.0(3)
C14 C15 H15 119.5
C16 C15 H15 119.5
C17 C16 C15 119.3(3)
C17 C16 H16 120.3
C15 C16 H16 120.3
C16 C17 C18 121.9(3)
C16 C17 H17 119.0
C18 C17 H17 119.0
C17 C18 C19 122.3(3)
C17 C18 C13 118.8(3)
C19 C18 C13 118.9(3)
C20 C19 C18 120.9(3)
C20 C19 H19 119.6
C18 C19 H19 119.6
C19 C20 C21 121.4(3)
C19 C20 H20 119.3
C21 C20 H20 119.3
C12 C21 C20 119.6(3)
C12 C21 C22 120.4(2)
C20 C21 C22 120.0(3)
N1 C22 C21 110.3(2)
N1 C22 H22A 109.6
C21 C22 H22A 109.6
N1 C22 H22B 109.6
C21 C22 H22B 109.6
H22A C22 H22B 108.1
N1 C23 C24 108.9(2)
N1 C23 C27 111.3(2)
C24 C23 C27 108.4(2)
N1 C23 C29 108.9(2)
C24 C23 C29 110.3(2)
C27 C23 C29 109.0(2)
C25 C24 C23 112.9(2)
C25 C24 H24A 109.0
C23 C24 H24A 109.0
C25 C24 H24B 109.0
C23 C24 H24B 109.0
H24A C24 H24B 107.8
C26 C25 C24 124.8(3)
C26 C25 H25 117.6
C24 C25 H25 117.6
C25 C26 H26A 120.0
C25 C26 H26B 120.0
H26A C26 H26B 120.0
O1 C27 O2 123.1(3)
O1 C27 C23 124.9(3)
O2 C27 C23 111.9(2)
O2 C28 H28A 109.5
O2 C28 H28B 109.5
H28A C28 H28B 109.5
O2 C28 H28C 109.5
H28A C28 H28C 109.5
H28B C28 H28C 109.5
C30 C29 C23 116.9(2)
C30 C29 H29A 108.1
C23 C29 H29A 108.1
C30 C29 H29B 108.1
C23 C29 H29B 108.1
H29A C29 H29B 107.3
C31 C30 C35 117.0(3)
C31 C30 C29 121.8(3)
C35 C30 C29 121.1(3)
C30 C31 C32 122.2(3)
C30 C31 H31 118.9
C32 C31 H31 118.9
C33 C32 C31 119.1(3)
C33 C32 H32 120.5
C31 C32 H32 120.5
C32 C33 C34 120.4(3)
C32 C33 Br 120.1(3)
C34 C33 Br 119.5(3)
C33 C34 C35 119.5(3)
C33 C34 H34 120.3
C35 C34 H34 120.3
C34 C35 C30 121.8(3)
C34 C35 H35 119.1
C30 C35 H35 119.1

loop_
_geom_bond_atom_site_label_1
_geom_bond_atom_site_label_2
_geom_bond_distance
Br C33 1.901(3)
N1 C22 1.463(3)
N1 C23 1.475(3)
N1 C1 1.489(3)
O1 C27 1.189(3)
O2 C27 1.330(3)
O2 C28 1.441(3)
C1 C2 1.503(4)
C1 H1A 0.9700
C1 H1B 0.9700
C2 C11 1.379(4)
C2 C3 1.421(4)
C3 C4 1.349(5)
C3 H3 0.9300
C4 C5 1.399(5)
C4 H4 0.9300
C5 C6 1.404(5)
C5 C10 1.427(4)
C6 C7 1.357(6)
C6 H6 0.9300
C7 C8 1.398(5)
C7 H7 0.9300
C8 C9 1.360(4)
C8 H8 0.9300
C9 C10 1.419(4)
C9 H9 0.9300
C10 C11 1.420(4)
C11 C12 1.503(4)
C12 C21 1.377(4)
C12 C13 1.424(4)
C13 C14 1.414(4)
C13 C18 1.424(4)
C14 C15 1.360(4)
C14 H14 0.9300
C15 C16 1.395(5)
C15 H15 0.9300
C16 C17 1.357(5)
C16 H16 0.9300
C17 C18 1.406(4)
C17 H17 0.9300
C18 C19 1.407(4)
C19 C20 1.353(4)
C19 H19 0.9300
C20 C21 1.408(4)
C20 H20 0.9300
C21 C22 1.503(4)
C22 H22A 0.9700
C22 H22B 0.9700
C23 C24 1.533(4)
C23 C27 1.540(4)
C23 C29 1.556(4)
C24 C25 1.500(4)
C24 H24A 0.9700
C24 H24B 0.9700
C25 C26 1.298(5)
C25 H25 0.9300
C26 H26A 0.9300
C26 H26B 0.9300
C28 H28A 0.9600
C28 H28B 0.9600
C28 H28C 0.9600
C29 C30 1.508(4)
C29 H29A 0.9700
C29 H29B 0.9700
C30 C31 1.369(4)
C30 C35 1.375(4)
C31 C32 1.379(5)
C31 H31 0.9300
C32 C33 1.358(5)
C32 H32 0.9300
C33 C34 1.365(4)
C34 C35 1.374(4)
C34 H34 0.9300
C35 H35 0.9300

loop_
_geom_torsion_atom_site_label_1
_geom_torsion_atom_site_label_2
_geom_torsion_atom_site_label_3
_geom_torsion_atom_site_label_4
_geom_torsion
C22 N1 C1 C2 37.9(3)
C23 N1 C1 C2 -102.9(3)
N1 C1 C2 C11 -69.9(3)
N1 C1 C2 C3 109.6(3)
C11 C2 C3 C4 0.3(4)
C1 C2 C3 C4 -179.3(3)
C2 C3 C4 C5 3.4(5)
C3 C4 C5 C6 175.8(3)
C3 C4 C5 C10 -2.1(5)
C4 C5 C6 C7 -176.1(4)
C10 C5 C6 C7 1.9(5)
C5 C6 C7 C8 1.0(6)
C6 C7 C8 C9 -2.7(6)
C7 C8 C9 C10 1.5(5)
C8 C9 C10 C11 179.0(3)
C8 C9 C10 C5 1.3(4)
C4 C5 C10 C9 175.1(3)
C6 C5 C10 C9 -3.0(4)
C4 C5 C10 C11 -2.7(4)
C6 C5 C10 C11 179.2(3)
C3 C2 C11 C10 -5.2(4)
C1 C2 C11 C10 174.3(3)
C3 C2 C11 C12 176.9(3)
C1 C2 C11 C12 -3.5(4)
C9 C10 C11 C2 -171.2(3)
C5 C10 C11 C2 6.4(4)
C9 C10 C11 C12 6.5(4)
C5 C10 C11 C12 -175.8(3)
C2 C11 C12 C21 52.5(3)
C10 C11 C12 C21 -125.3(3)
C2 C11 C12 C13 -121.9(3)
C10 C11 C12 C13 60.3(4)
C21 C12 C13 C14 -173.5(3)
C11 C12 C13 C14 0.7(4)
C21 C12 C13 C18 4.7(4)
C11 C12 C13 C18 178.9(2)
C12 C13 C14 C15 179.8(3)
C18 C13 C14 C15 1.7(4)
C13 C14 C15 C16 0.5(5)
C14 C15 C16 C17 -1.4(5)
C15 C16 C17 C18 0.0(5)
C16 C17 C18 C19 -176.1(3)
C16 C17 C18 C13 2.3(5)
C14 C13 C18 C17 -3.0(4)
C12 C13 C18 C17 178.7(3)
C14 C13 C18 C19 175.4(3)
C12 C13 C18 C19 -2.9(4)
C17 C18 C19 C20 177.9(3)
C13 C18 C19 C20 -0.4(4)
C18 C19 C20 C21 2.0(4)
C13 C12 C21 C20 -3.2(4)
C11 C12 C21 C20 -177.7(2)
C13 C12 C21 C22 174.9(2)
C11 C12 C21 C22 0.4(4)
C19 C20 C21 C12 -0.2(4)
C19 C20 C21 C22 -178.2(3)
C23 N1 C22 C21 -171.6(2)
C1 N1 C22 C21 49.1(3)
C12 C21 C22 N1 -78.4(3)
C20 C21 C22 N1 99.7(3)
C22 N1 C23 C24 160.3(2)
C1 N1 C23 C24 -62.0(3)
C22 N1 C23 C27 -80.2(3)
C1 N1 C23 C27 57.4(3)
C22 N1 C23 C29 40.0(3)
C1 N1 C23 C29 177.7(2)
N1 C23 C24 C25 -45.1(3)
C27 C23 C24 C25 -166.4(3)
C29 C23 C24 C25 74.3(3)
C23 C24 C25 C26 125.1(4)
C28 O2 C27 O1 2.3(4)
C28 O2 C27 C23 -173.8(2)
N1 C23 C27 O1 -112.6(3)
C24 C23 C27 O1 7.2(4)
C29 C23 C27 O1 127.3(3)
N1 C23 C27 O2 63.5(3)
C24 C23 C27 O2 -176.8(2)
C29 C23 C27 O2 -56.7(3)
N1 C23 C29 C30 173.8(2)
C24 C23 C29 C30 54.4(3)
C27 C23 C29 C30 -64.6(3)
C23 C29 C30 C31 85.1(3)
C23 C29 C30 C35 -99.6(3)
C35 C30 C31 C32 1.3(5)
C29 C30 C31 C32 176.7(3)
C30 C31 C32 C33 -0.3(5)
C31 C32 C33 C34 -0.4(5)
C31 C32 C33 Br 179.8(3)
C32 C33 C34 C35 0.0(5)
Br C33 C34 C35 179.8(3)
C33 C34 C35 C30 1.1(5)
C31 C30 C35 C34 -1.7(5)
C29 C30 C35 C34 -177.1(3)
